data_4020558
loop_
_publ_author_name
'B. Jesse E. Reich'
'Erin E. Greenwald'
'Aaron K. Justice'
'Brittany T. Beckstead'
'Joseph H. Reibenspies'
'Simon W. North'
'Stephen A. Miller'

_publ_section_title
;
 Ene-diamine versus Imine-amine Isomeric Preferences
;
_journal_name_full 'Journal of Organic Chemistry'
_journal_page_first 8409
_journal_page_last 8416
_journal_paper_doi 10.1021/jo051102g
_journal_volume 70
_journal_year 2005
_chemical_formula_sum 'C20 H16 N2 O2'
_chemical_formula_weight 316.35
_space_group_IT_number 14
_symmetry_cell_setting monoclinic
_symmetry_space_group_name_Hall '-P 2yn'
_symmetry_space_group_name_H-M 'P 1 21/n 1'
_cell_angle_alpha 90.00
_cell_angle_beta 115.496(3)
_cell_angle_gamma 90.00
_cell_formula_units_Z 4
_cell_length_a 9.708(2)
_cell_length_b 15.970(4)
_cell_length_c 11.254(3)
_cell_measurement_temperature 110(2)
_cell_volume 1574.9(6)
_diffrn_ambient_temperature 110(2)
_exptl_crystal_density_diffrn 1.334
_cod_depositor_comments
;
The following automatic conversions were performed:
'_symmetry_cell_setting' value 'Monoclinic' changed to 'monoclinic'
according to '/home/saulius/struct/CIF-dictionaries/cif_core.dic'
dictionary named 'cif_core.dic' version 2.4.1 from 2010-06-29.

Automatic conversion script
Id: cif_fix_enum 1527 2010-12-29 10:47:43Z saulius 
;
_cod_original_sg_symbol_H-M 'P 21/n'
_cod_database_code 4020558

loop_
_symmetry_equiv_pos_as_xyz
'x, y, z'
'-x+1/2, y+1/2, -z+1/2'
'-x, -y, -z'
'x-1/2, -y-1/2, z-1/2'

loop_
_atom_site_label
_atom_site_type_symbol
_atom_site_fract_x
_atom_site_fract_y
_atom_site_fract_z
_atom_site_U_iso_or_equiv
_atom_site_adp_type
_atom_site_occupancy
_atom_site_symmetry_multiplicity
_atom_site_calc_flag
_atom_site_refinement_flags
_atom_site_disorder_assembly
_atom_site_disorder_group
O1 O 0.42903(18) 0.05333(10) 0.64334(16) 0.0369(5) Uani 1 1 d . . .
H1O H 0.340(3) 0.0488(16) 0.656(3) 0.079(10) Uiso 1 1 d . . .
O2 O 1.16686(16) 0.02902(10) 0.66983(15) 0.0342(4) Uani 1 1 d . . .
H2O H 1.088(3) 0.0954(15) 0.668(2) 0.068(8) Uiso 1 1 d . . .
N1 N 0.6403(2) 0.12952(12) 0.5439(2) 0.0321(5) Uani 1 1 d . . .
H1N H 0.540(3) 0.1360(13) 0.516(2) 0.049(8) Uiso 1 1 d . . .
N2 N 0.9494(2) 0.11427(12) 0.66290(18) 0.0294(5) Uani 1 1 d . . .
C1 C 0.7037(2) 0.05728(14) 0.6323(2) 0.0265(6) Uani 1 1 d . . .
H1C H 0.6454 0.0060 0.5875 0.032 Uiso 1 1 calc R . .
C2 C 0.8667(2) 0.04802(14) 0.6504(2) 0.0245(5) Uani 1 1 d . . .
C3 C 0.7259(3) 0.20294(15) 0.5816(2) 0.0303(6) Uani 1 1 d . . .
C4 C 0.6611(3) 0.28225(15) 0.5492(2) 0.0361(6) Uani 1 1 d . . .
H4A H 0.5537 0.2885 0.5020 0.043 Uiso 1 1 calc R . .
C5 C 0.7541(3) 0.35120(16) 0.5860(2) 0.0421(7) Uani 1 1 d . . .
H5A H 0.7099 0.4053 0.5633 0.050 Uiso 1 1 calc R . .
C6 C 0.9110(3) 0.34392(15) 0.6555(3) 0.0397(7) Uani 1 1 d . . .
H6A H 0.9734 0.3924 0.6842 0.048 Uiso 1 1 calc R . .
C7 C 0.9750(3) 0.26504(15) 0.6824(2) 0.0375(7) Uani 1 1 d . . .
H7A H 1.0828 0.2592 0.7264 0.045 Uiso 1 1 calc R . .
C8 C 0.8832(3) 0.19406(14) 0.6456(2) 0.0291(6) Uani 1 1 d . . .
C9 C 0.6946(2) 0.06764(13) 0.7633(2) 0.0248(5) Uani 1 1 d . . .
C10 C 0.5500(2) 0.06558(14) 0.7631(2) 0.0275(6) Uani 1 1 d . . .
C11 C 0.5342(3) 0.07607(14) 0.8788(2) 0.0320(6) Uani 1 1 d . . .
H11A H 0.4358 0.0746 0.8775 0.038 Uiso 1 1 calc R . .
C12 C 0.6613(3) 0.08862(14) 0.9957(2) 0.0363(6) Uani 1 1 d . . .
H12A H 0.6499 0.0956 1.0748 0.044 Uiso 1 1 calc R . .
C13 C 0.8052(3) 0.09114(14) 0.9991(2) 0.0346(6) Uani 1 1 d . . .
H13A H 0.8927 0.1000 1.0799 0.042 Uiso 1 1 calc R . .
C14 C 0.8202(3) 0.08053(13) 0.8823(2) 0.0299(6) Uani 1 1 d . . .
H14A H 0.9190 0.0822 0.8844 0.036 Uiso 1 1 calc R . .
C15 C 0.9352(2) -0.03472(14) 0.6547(2) 0.0251(5) Uani 1 1 d . . .
C16 C 1.0817(2) -0.04124(14) 0.6592(2) 0.0287(6) Uani 1 1 d . . .
C17 C 1.1419(2) -0.11891(15) 0.6539(2) 0.0326(6) Uani 1 1 d . . .
H17A H 1.2400 -0.1226 0.6547 0.039 Uiso 1 1 calc R . .
C18 C 1.0610(3) -0.19108(15) 0.6475(2) 0.0352(6) Uani 1 1 d . . .
H18A H 1.1034 -0.2440 0.6434 0.042 Uiso 1 1 calc R . .
C19 C 0.9179(3) -0.18682(15) 0.6469(2) 0.0358(6) Uani 1 1 d . . .
H19A H 0.8633 -0.2366 0.6447 0.043 Uiso 1 1 calc R . .
C20 C 0.8554(2) -0.10886(14) 0.6495(2) 0.0311(6) Uani 1 1 d . . .
H20A H 0.7569 -0.1058 0.6478 0.037 Uiso 1 1 calc R . .

loop_
_atom_site_aniso_label
_atom_site_aniso_U_11
_atom_site_aniso_U_22
_atom_site_aniso_U_33
_atom_site_aniso_U_23
_atom_site_aniso_U_13
_atom_site_aniso_U_12
O1 0.0231(9) 0.0567(12) 0.0326(11) -0.0055(8) 0.0136(9) -0.0052(8)
O2 0.0279(9) 0.0392(11) 0.0384(11) 0.0002(8) 0.0172(8) -0.0026(8)
N1 0.0251(12) 0.0363(13) 0.0327(13) 0.0026(10) 0.0101(11) 0.0006(10)
N2 0.0292(11) 0.0319(12) 0.0308(13) 0.0007(10) 0.0163(10) -0.0005(9)
C1 0.0231(12) 0.0281(14) 0.0267(14) -0.0007(11) 0.0091(11) -0.0029(10)
C2 0.0249(12) 0.0302(14) 0.0184(13) -0.0026(11) 0.0094(11) -0.0050(10)
C3 0.0349(14) 0.0302(15) 0.0311(15) 0.0020(12) 0.0193(13) 0.0023(11)
C4 0.0363(15) 0.0380(16) 0.0359(16) 0.0042(13) 0.0174(13) 0.0068(12)
C5 0.0550(18) 0.0302(16) 0.0459(19) 0.0017(13) 0.0263(16) 0.0033(13)
C6 0.0429(16) 0.0284(15) 0.0516(19) -0.0041(13) 0.0239(15) -0.0068(12)
C7 0.0352(15) 0.0382(16) 0.0418(17) -0.0052(13) 0.0193(13) -0.0057(12)
C8 0.0327(14) 0.0299(14) 0.0273(15) 0.0022(11) 0.0152(12) 0.0008(11)
C9 0.0275(13) 0.0228(13) 0.0249(14) -0.0006(10) 0.0122(12) -0.0009(10)
C10 0.0231(13) 0.0298(14) 0.0288(15) -0.0010(11) 0.0106(12) -0.0028(10)
C11 0.0272(13) 0.0378(15) 0.0338(16) -0.0017(12) 0.0160(13) -0.0040(11)
C12 0.0410(15) 0.0412(16) 0.0306(16) -0.0024(12) 0.0191(14) -0.0039(12)
C13 0.0334(14) 0.0414(16) 0.0261(15) -0.0037(12) 0.0102(12) -0.0046(11)
C14 0.0290(13) 0.0302(14) 0.0320(15) -0.0007(12) 0.0145(13) -0.0034(10)
C15 0.0211(12) 0.0333(14) 0.0206(13) 0.0007(11) 0.0087(11) 0.0019(10)
C16 0.0288(13) 0.0337(15) 0.0231(14) -0.0010(11) 0.0106(11) -0.0016(11)
C17 0.0278(13) 0.0414(16) 0.0306(15) 0.0022(12) 0.0146(12) 0.0087(11)
C18 0.0398(15) 0.0305(15) 0.0352(16) -0.0026(12) 0.0161(13) 0.0055(11)
C19 0.0383(15) 0.0317(15) 0.0368(16) 0.0018(12) 0.0158(13) 0.0003(12)
C20 0.0316(14) 0.0329(15) 0.0287(15) -0.0009(12) 0.0129(12) 0.0019(11)

loop_
_geom_bond_atom_site_label_1
_geom_bond_atom_site_label_2
_geom_bond_distance
_geom_bond_site_symmetry_2
_geom_bond_publ_flag
O1 C10 1.368(2) . ?
O2 C16 1.368(2) . ?
N1 C3 1.393(3) . ?
N1 C1 1.473(3) . ?
N2 C2 1.299(2) . ?
N2 C8 1.403(3) . ?
C1 C2 1.513(3) . ?
C1 C9 1.523(3) . ?
C2 C15 1.470(3) . ?
C3 C8 1.387(3) . ?
C3 C4 1.391(3) . ?
C4 C5 1.370(3) . ?
C5 C6 1.386(3) . ?
C6 C7 1.379(3) . ?
C7 C8 1.390(3) . ?
C9 C14 1.385(3) . ?
C9 C10 1.403(3) . ?
C10 C11 1.385(3) . ?
C11 C12 1.377(3) . ?
C12 C13 1.382(3) . ?
C13 C14 1.393(3) . ?
C15 C20 1.402(3) . ?
C15 C16 1.405(3) . ?
C16 C17 1.383(3) . ?
C17 C18 1.379(3) . ?
C18 C19 1.388(3) . ?
C19 C20 1.391(3) . ?

loop_
_cod_related_entry_id
_cod_related_entry_database
_cod_related_entry_code
1 ChemSpider 28575848
